data_4032075
loop_
_publ_author_name
'Wang, Chang'
'Jia, Hao'
'Zhang, Cheng'
'Gao, Zhenzhen'
'Zhou, Leijie'
'Yuan, Chunhao'
'Xiao, Yumei'
'Guo, Hongchao'

_publ_section_title
;
 Phosphine-Catalyzed Enantioselective [2+4] Cycloaddition to Synthesize
 Pyrrolidin-2-one Fused Dihydropyrans Using \a-Substituted Allenoates as
 C2 Synthons.
;
_journal_issue 1
_journal_name_full 'The Journal of organic chemistry'
_journal_page_first 633
_journal_page_last 641
_journal_paper_doi 10.1021/acs.joc.6b02659
_journal_volume 82
_journal_year 2017
_chemical_formula_moiety 'C39 H33 N O4, C H4 O'
_chemical_formula_sum 'C40 H37 N O5'
_chemical_formula_weight 611.70
_space_group_crystal_system monoclinic
_space_group_IT_number 4
_space_group_name_Hall 'P 2yb'
_space_group_name_H-M_alt 'P 1 21 1'
_symmetry_space_group_name_Hall 'P 2yb'
_symmetry_space_group_name_H-M 'P 1 21 1'
_atom_sites_solution_hydrogens geom
_audit_creation_date 2016-07-14
_audit_creation_method
;
  Olex2 1.1
  (compiled 2011.02.15 svn.r1672, GUI svn.r3494)
;
_cell_angle_alpha 90
_cell_angle_beta 107.3690(10)
_cell_angle_gamma 90
_cell_formula_units_Z 4
_cell_length_a 14.9261(2)
_cell_length_b 12.33670(10)
_cell_length_c 18.0148(2)
_cell_measurement_reflns_used 13139
_cell_measurement_temperature 108.1
_cell_measurement_theta_max 71.1595
_cell_measurement_theta_min 3.3841
_cell_volume 3165.97(6)
_computing_cell_refinement
;
CrysAlisPro, Agilent Technologies,
Version 1.171.35.11 (release 16-05-2011 CrysAlis171 .NET)
(compiled May 16 2011,17:55:39)
;
_computing_data_collection
;
CrysAlisPro, Agilent Technologies,
Version 1.171.35.11 (release 16-05-2011 CrysAlis171 .NET)
(compiled May 16 2011,17:55:39)
;
_computing_data_reduction
;
CrysAlisPro, Agilent Technologies,
Version 1.171.35.11 (release 16-05-2011 CrysAlis171 .NET)
(compiled May 16 2011,17:55:39)
;
_computing_molecular_graphics
;
O. V. Dolomanov, L. J. Bourhis, R. J. Gildea, J. A. K. Howard and H. Puschmann,
OLEX2: a complete structure solution, refinement and analysis program.
J. Appl. Cryst. (2009). 42, 339-341.
;
_computing_publication_material
;
O. V. Dolomanov, L. J. Bourhis, R. J. Gildea, J. A. K. Howard and H. Puschmann,
OLEX2: a complete structure solution, refinement and analysis program.
J. Appl. Cryst. (2009). 42, 339-341.
;
_computing_structure_refinement 'SHELXL-2014/7 (Sheldrick, 2014)'
_computing_structure_solution 'A short history of SHELX (Sheldrick, 2007)'
_diffrn_ambient_temperature 108.1
_diffrn_detector_area_resol_mean 16.0971
_diffrn_measured_fraction_theta_full 1.000
_diffrn_measured_fraction_theta_max 0.987
_diffrn_measurement_details
;
#__ type_ start__ end____ width___ exp.time_
  1 omega  -23.00    3.00   1.0000    1.5000
omega____ theta____ kappa____ phi______ frames
    -       -8.5000  111.0000   30.0000 26

#__ type_ start__ end____ width___ exp.time_
  2 omega  -19.00    8.00   1.0000    1.5000
omega____ theta____ kappa____ phi______ frames
    -       -8.5000   45.0000 -150.0000 27

#__ type_ start__ end____ width___ exp.time_
  3 omega  -67.00  -16.00   1.0000    1.5000
omega____ theta____ kappa____ phi______ frames
    -       -8.5000  -37.0000 -120.0000 51

#__ type_ start__ end____ width___ exp.time_
  4 omega   26.00   51.00   1.0000    1.5000
omega____ theta____ kappa____ phi______ frames
    -       -8.5000   45.0000 -150.0000 25

#__ type_ start__ end____ width___ exp.time_
  5 omega   50.00   76.00   1.0000    1.5000
omega____ theta____ kappa____ phi______ frames
    -       36.7919   37.0000   90.0000 26

#__ type_ start__ end____ width___ exp.time_
  6 omega   19.00  101.00   1.0000    1.5000
omega____ theta____ kappa____ phi______ frames
    -       36.7919   64.0000  -14.0000 82

#__ type_ start__ end____ width___ exp.time_
  7 omega   17.00   47.00   1.0000    1.5000
omega____ theta____ kappa____ phi______ frames
    -       36.7919  -37.0000 -150.0000 30

#__ type_ start__ end____ width___ exp.time_
  8 omega  -19.00   62.00   1.0000    1.5000
omega____ theta____ kappa____ phi______ frames
    -       36.7919  -77.0000  120.0000 81

#__ type_ start__ end____ width___ exp.time_
  9 omega  -29.00   23.00   1.0000    1.5000
omega____ theta____ kappa____ phi______ frames
    -       36.7919  -64.0000   29.0000 52

#__ type_ start__ end____ width___ exp.time_
 10 omega   13.00  104.00   1.0000    1.5000
omega____ theta____ kappa____ phi______ frames
    -       36.7919   71.0000 -149.0000 91

#__ type_ start__ end____ width___ exp.time_
 11 omega   19.00   44.00   1.0000    1.5000
omega____ theta____ kappa____ phi______ frames
    -       36.7919   37.0000   90.0000 25

#__ type_ start__ end____ width___ exp.time_
 12 omega   18.00   87.00   1.0000    1.5000
omega____ theta____ kappa____ phi______ frames
    -       36.7919   37.0000  150.0000 69

#__ type_ start__ end____ width___ exp.time_
 13 omega   22.00   68.00   1.0000    1.5000
omega____ theta____ kappa____ phi______ frames
    -       36.7919   37.0000  -30.0000 46

#__ type_ start__ end____ width___ exp.time_
 14 omega   92.00  118.00   1.0000    4.0000
omega____ theta____ kappa____ phi______ frames
    -      108.0000   45.0000   60.0000 26

#__ type_ start__ end____ width___ exp.time_
 15 omega  129.00  172.00   1.0000    4.0000
omega____ theta____ kappa____ phi______ frames
    -      108.0000   77.0000   90.0000 43

#__ type_ start__ end____ width___ exp.time_
 16 omega   81.00  107.00   1.0000    4.0000
omega____ theta____ kappa____ phi______ frames
    -      108.0000   77.0000   90.0000 26

#__ type_ start__ end____ width___ exp.time_
 17 omega   72.00   98.00   1.0000    4.0000
omega____ theta____ kappa____ phi______ frames
    -      108.0000   15.0000  120.0000 26

#__ type_ start__ end____ width___ exp.time_
 18 omega   81.00  175.00   1.0000    4.0000
omega____ theta____ kappa____ phi______ frames
    -      108.0000   77.0000  120.0000 94

#__ type_ start__ end____ width___ exp.time_
 19 omega   40.00  135.00   1.0000    4.0000
omega____ theta____ kappa____ phi______ frames
    -      108.0000  -77.0000 -120.0000 95

#__ type_ start__ end____ width___ exp.time_
 20 omega  141.00  170.00   1.0000    4.0000
omega____ theta____ kappa____ phi______ frames
    -      108.0000   45.0000 -120.0000 29

#__ type_ start__ end____ width___ exp.time_
 21 omega   95.00  122.00   1.0000    4.0000
omega____ theta____ kappa____ phi______ frames
    -      108.0000   45.0000 -120.0000 27

#__ type_ start__ end____ width___ exp.time_
 22 omega  133.00  178.00   1.0000    4.0000
omega____ theta____ kappa____ phi______ frames
    -      108.0000   15.0000 -180.0000 45

#__ type_ start__ end____ width___ exp.time_
 23 omega   73.00   99.00   1.0000    4.0000
omega____ theta____ kappa____ phi______ frames
    -      108.0000   15.0000   90.0000 26

#__ type_ start__ end____ width___ exp.time_
 24 omega   53.00   91.00   1.0000    4.0000
omega____ theta____ kappa____ phi______ frames
    -      108.0000  -45.0000   30.0000 38

#__ type_ start__ end____ width___ exp.time_
 25 omega   71.00   96.00   1.0000    4.0000
omega____ theta____ kappa____ phi______ frames
    -      108.0000   15.0000 -180.0000 25

#__ type_ start__ end____ width___ exp.time_
 26 omega   75.00  101.00   1.0000    4.0000
omega____ theta____ kappa____ phi______ frames
    -      108.0000   15.0000  150.0000 26

#__ type_ start__ end____ width___ exp.time_
 27 omega   92.00  168.00   1.0000    4.0000
omega____ theta____ kappa____ phi______ frames
    -      108.0000   45.0000  -90.0000 76

#__ type_ start__ end____ width___ exp.time_
 28 omega  136.00  176.00   1.0000    4.0000
omega____ theta____ kappa____ phi______ frames
    -      108.0000   77.0000   60.0000 40

#__ type_ start__ end____ width___ exp.time_
 29 omega   92.00  117.00   1.0000    4.0000
omega____ theta____ kappa____ phi______ frames
    -      108.0000   45.0000  120.0000 25

#__ type_ start__ end____ width___ exp.time_
 30 omega  112.00  167.00   1.0000    4.0000
omega____ theta____ kappa____ phi______ frames
    -      108.0000  111.0000  -90.0000 55

#__ type_ start__ end____ width___ exp.time_
 31 omega   81.00  118.00   1.0000    4.0000
omega____ theta____ kappa____ phi______ frames
    -      108.0000   77.0000   60.0000 37

#__ type_ start__ end____ width___ exp.time_
 32 omega   82.00  172.00   1.0000    4.0000
omega____ theta____ kappa____ phi______ frames
    -      108.0000   77.0000    0.0000 90

#__ type_ start__ end____ width___ exp.time_
 33 omega   38.00   75.00   1.0000    4.0000
omega____ theta____ kappa____ phi______ frames
    -      108.0000  -15.0000 -180.0000 37

#__ type_ start__ end____ width___ exp.time_
 34 omega   93.00  119.00   1.0000    4.0000
omega____ theta____ kappa____ phi______ frames
    -      108.0000   45.0000   90.0000 26

#__ type_ start__ end____ width___ exp.time_
 35 omega  100.00  176.00   1.0000    4.0000
omega____ theta____ kappa____ phi______ frames
    -      108.0000  111.0000  -60.0000 76
;
_diffrn_measurement_device_type 'Xcalibur, Eos, Gemini'
_diffrn_measurement_method '\w scans'
_diffrn_orient_matrix_UB_11 0.0571460000
_diffrn_orient_matrix_UB_12 0.0120406000
_diffrn_orient_matrix_UB_13 -0.0580418000
_diffrn_orient_matrix_UB_21 0.0657352000
_diffrn_orient_matrix_UB_22 -0.0919431000
_diffrn_orient_matrix_UB_23 0.0415706000
_diffrn_orient_matrix_UB_31 -0.0640583000
_diffrn_orient_matrix_UB_32 -0.0836554000
_diffrn_orient_matrix_UB_33 -0.0541159000
_diffrn_radiation_monochromator graphite
_diffrn_radiation_type 'Cu K\a'
_diffrn_radiation_wavelength 1.5418
_diffrn_reflns_av_R_equivalents 0.0279
_diffrn_reflns_av_unetI/netI 0.0392
_diffrn_reflns_Laue_measured_fraction_full 1.000
_diffrn_reflns_Laue_measured_fraction_max 0.987
_diffrn_reflns_limit_h_max 18
_diffrn_reflns_limit_h_min -18
_diffrn_reflns_limit_k_max 15
_diffrn_reflns_limit_k_min -15
_diffrn_reflns_limit_l_max 21
_diffrn_reflns_limit_l_min -22
_diffrn_reflns_number 23768
_diffrn_reflns_point_group_measured_fraction_full 0.992
_diffrn_reflns_point_group_measured_fraction_max 0.970
_diffrn_reflns_theta_full 67.684
_diffrn_reflns_theta_max 71.299
_diffrn_reflns_theta_min 3.387
_diffrn_source 'Enhance (Cu) X-ray Source'
_exptl_absorpt_coefficient_mu 0.671
_exptl_absorpt_correction_T_max 1.00000
_exptl_absorpt_correction_T_min 0.93500
_exptl_absorpt_correction_type multi-scan
_exptl_absorpt_process_details
;
CrysAlisPro, Agilent Technologies,
Version 1.171.35.11 (release 16-05-2011 CrysAlis171 .NET)
(compiled May 16 2011,17:55:39)
Empirical absorption correction using spherical harmonics,
 implemented in SCALE3 ABSPACK scaling algorithm.
;
_exptl_crystal_density_diffrn 1.283
_exptl_crystal_F_000 1296
_exptl_crystal_size_max 0.340
_exptl_crystal_size_mid 0.300
_exptl_crystal_size_min 0.250
_refine_diff_density_max 0.220
_refine_diff_density_min -0.296
_refine_diff_density_rms 0.042
_refine_ls_abs_structure_details
;
 Flack x determined using 5069 quotients [(I+)-(I-)]/[(I+)+(I-)]
 (Parsons, Flack and Wagner, Acta Cryst. B69 (2013) 249-259).
;
_refine_ls_abs_structure_Flack -0.03(8)
_refine_ls_extinction_method none
_refine_ls_goodness_of_fit_ref 1.026
_refine_ls_hydrogen_treatment constr
_refine_ls_matrix_type full
_refine_ls_number_parameters 835
_refine_ls_number_reflns 11934
_refine_ls_number_restraints 1
_refine_ls_restrained_S_all 1.026
_refine_ls_R_factor_all 0.0394
_refine_ls_R_factor_gt 0.0378
_refine_ls_shift/su_max 0.000
_refine_ls_shift/su_mean 0.000
_refine_ls_structure_factor_coef Fsqd
_refine_ls_weighting_details 'w=1/[\s^2^(Fo^2^)+(0.0577P)^2^+0.4764P] where P=(Fo^2^+2Fc^2^)/3'
_refine_ls_weighting_scheme calc
_refine_ls_wR_factor_gt 0.0982
_refine_ls_wR_factor_ref 0.0999
_reflns_Friedel_coverage 0.872
_reflns_Friedel_fraction_full 0.983
_reflns_Friedel_fraction_max 0.951
_reflns_number_gt 11469
_reflns_number_total 11934
_reflns_threshold_expression 'I > 2\s(I)'
_cod_data_source_file jo6b02659_si_002.cif
_cod_data_source_block exp_4390
_cod_depositor_comments 'Adding full bibliography for 4032075.cif.'
_cod_original_cell_volume 3165.96(6)
_cod_database_code 4032075
_reflns_odcompleteness_completeness 99.97
_reflns_odcompleteness_iscentric 1
_reflns_odcompleteness_theta 66.97
_shelx_estimated_absorpt_t_max 0.850
_shelx_estimated_absorpt_t_min 0.804
_shelx_shelxl_version_number 2014/7
_shelx_space_group_comment
;
The symmetry employed for this shelxl refinement is uniquely defined
by the following loop, which should always be used as a source of
symmetry information in preference to the above space-group names.
They are only intended as comments.
;

loop_
_space_group_symop_operation_xyz
'x, y, z'
'-x, y+1/2, -z'

loop_
_atom_site_label
_atom_site_type_symbol
_atom_site_fract_x
_atom_site_fract_y
_atom_site_fract_z
_atom_site_U_iso_or_equiv
_atom_site_adp_type
_atom_site_occupancy
_atom_site_site_symmetry_order
_atom_site_calc_flag
_atom_site_refinement_flags_posn
_atom_site_refinement_flags_adp
O4 O -0.13976(13) 0.24697(14) 0.70066(10) 0.0218(4) Uani 1 1 d . .
O1 O 0.12288(13) 0.76330(15) 0.76342(11) 0.0259(4) Uani 1 1 d . .
O2 O 0.02759(13) 0.56219(14) 0.69617(10) 0.0216(4) Uani 1 1 d . .
O3 O -0.08530(15) 0.25701(17) 0.59827(11) 0.0295(4) Uani 1 1 d . .
N1 N 0.16812(15) 0.76811(17) 0.65098(13) 0.0211(4) Uani 1 1 d . .
C30 C 0.31356(18) 0.2999(2) 0.40095(15) 0.0216(5) Uani 1 1 d . .
H30 H 0.3777 0.2949 0.4260 0.026 Uiso 1 1 calc R U
C26 C 0.23146(18) 0.4534(2) 0.54680(14) 0.0201(5) Uani 1 1 d . .
H26 H 0.2558 0.4831 0.5962 0.024 Uiso 1 1 calc R U
C25 C 0.29071(17) 0.4035(2) 0.51230(14) 0.0200(5) Uani 1 1 d . .
H25 H 0.3547 0.4007 0.5381 0.024 Uiso 1 1 calc R U
C8 C -0.06548(17) 0.4096(2) 0.68534(14) 0.0191(5) Uani 1 1 d . .
C2 C 0.07977(17) 0.6254(2) 0.66232(15) 0.0193(5) Uani 1 1 d . .
C28 C 0.1799(2) 0.2591(2) 0.29118(14) 0.0225(5) Uani 1 1 d . .
H28 H 0.1555 0.2267 0.2427 0.027 Uiso 1 1 calc R U
C21 C 0.13357(17) 0.46056(19) 0.50846(14) 0.0174(5) Uani 1 1 d . .
C16 C 0.01133(19) 0.5489(2) 0.86266(16) 0.0225(5) Uani 1 1 d . .
H16 H 0.0027 0.6140 0.8353 0.027 Uiso 1 1 calc R U
C33 C 0.14711(19) 1.0360(2) 0.64654(16) 0.0238(5) Uani 1 1 d . .
H33 H 0.1308 1.0237 0.6918 0.029 Uiso 1 1 calc R U
C7 C 0.00007(18) 0.4615(2) 0.66166(14) 0.0194(5) Uani 1 1 d . .
C3 C 0.09957(17) 0.60755(19) 0.59588(14) 0.0181(5) Uani 1 1 d . .
C34 C 0.1186(2) 1.1304(2) 0.60476(18) 0.0298(6) Uani 1 1 d . .
H34 H 0.0833 1.1812 0.6220 0.036 Uiso 1 1 calc R U
C13 C 0.03749(19) 0.3529(2) 0.94434(15) 0.0234(5) Uani 1 1 d . .
C14 C 0.08857(18) 0.4459(2) 0.97888(15) 0.0241(5) Uani 1 1 d . .
C23 C 0.15727(17) 0.36288(19) 0.39834(14) 0.0172(5) Uani 1 1 d . .
C27 C 0.12120(18) 0.3123(2) 0.32472(14) 0.0216(5) Uani 1 1 d . .
H27 H 0.0572 0.3152 0.2990 0.026 Uiso 1 1 calc R U
C10 C -0.10613(17) 0.4616(2) 0.74511(14) 0.0203(5) Uani 1 1 d . .
H10A H -0.1202 0.5371 0.7315 0.024 Uiso 1 1 calc R U
H10B H -0.1645 0.4256 0.7433 0.024 Uiso 1 1 calc R U
C32 C 0.20013(17) 0.9592(2) 0.62147(15) 0.0209(5) Uani 1 1 d . .
C17 C 0.0536(2) 0.2538(3) 0.98665(16) 0.0295(6) Uani 1 1 d . .
H17 H 0.0197 0.1923 0.9651 0.035 Uiso 1 1 calc R U
C9 C -0.09634(17) 0.2987(2) 0.65585(14) 0.0206(5) Uani 1 1 d . .
C22 C 0.09850(16) 0.4168(2) 0.43582(14) 0.0176(5) Uani 1 1 d . .
H22 H 0.0346 0.4225 0.4103 0.021 Uiso 1 1 calc R U
C24 C 0.25519(17) 0.35603(19) 0.43745(14) 0.0182(5) Uani 1 1 d . .
C12 C -0.02682(18) 0.3603(2) 0.86867(15) 0.0219(5) Uani 1 1 d . .
H12 H -0.0612 0.2994 0.8465 0.026 Uiso 1 1 calc R U
C20 C 0.1549(2) 0.4368(3) 1.05400(16) 0.0310(6) Uani 1 1 d . .
H20 H 0.1888 0.4976 1.0771 0.037 Uiso 1 1 calc R U
C11 C -0.03956(17) 0.4550(2) 0.82746(15) 0.0205(5) Uani 1 1 d . .
C29 C 0.2770(2) 0.2531(2) 0.32965(15) 0.0244(5) Uani 1 1 d . .
H29 H 0.3164 0.2171 0.3063 0.029 Uiso 1 1 calc R U
C5 C 0.06769(17) 0.5064(2) 0.55020(14) 0.0185(5) Uani 1 1 d . .
H5 H 0.0064 0.5197 0.5121 0.022 Uiso 1 1 calc R U
C15 C 0.07267(19) 0.5444(2) 0.93611(16) 0.0260(6) Uani 1 1 d . .
H15 H 0.1045 0.6068 0.9584 0.031 Uiso 1 1 calc R U
C1 C 0.12396(17) 0.7265(2) 0.70021(15) 0.0195(5) Uani 1 1 d . .
C6 C 0.05565(18) 0.4216(2) 0.60975(15) 0.0210(5) Uani 1 1 d . .
H6A H 0.0247 0.3582 0.5818 0.025 Uiso 1 1 calc R U
H6B H 0.1173 0.3993 0.6420 0.025 Uiso 1 1 calc R U
C31 C 0.23398(19) 0.8589(2) 0.66995(17) 0.0251(5) Uani 1 1 d . .
H31A H 0.2931 0.8361 0.6629 0.030 Uiso 1 1 calc R U
H31B H 0.2458 0.8773 0.7244 0.030 Uiso 1 1 calc R U
C37 C 0.2220(2) 0.9773(2) 0.55256(18) 0.0297(6) Uani 1 1 d . .
H37 H 0.2559 0.9257 0.5345 0.036 Uiso 1 1 calc R U
C4 C 0.15576(19) 0.7016(2) 0.58179(15) 0.0217(5) Uani 1 1 d . .
H4A H 0.2158 0.6780 0.5770 0.026 Uiso 1 1 calc R U
H4B H 0.1220 0.7408 0.5351 0.026 Uiso 1 1 calc R U
C36 C 0.1933(2) 1.0722(3) 0.51066(19) 0.0349(7) Uani 1 1 d . .
H36 H 0.2082 1.0842 0.4647 0.042 Uiso 1 1 calc R U
C18 C 0.1183(2) 0.2479(3) 1.05877(17) 0.0317(6) Uani 1 1 d . .
H18 H 0.1284 0.1824 1.0856 0.038 Uiso 1 1 calc R U
C38 C -0.1605(2) 0.1338(2) 0.67994(17) 0.0260(6) Uani 1 1 d . .
H38A H -0.1027 0.0935 0.6870 0.031 Uiso 1 1 calc R U
H38B H -0.1980 0.1277 0.6259 0.031 Uiso 1 1 calc R U
C35 C 0.1424(2) 1.1492(2) 0.53752(19) 0.0328(7) Uani 1 1 d . .
H35 H 0.1244 1.2135 0.5102 0.039 Uiso 1 1 calc R U
C19 C 0.1696(2) 0.3405(3) 1.09259(16) 0.0339(7) Uani 1 1 d . .
H19 H 0.2136 0.3358 1.1415 0.041 Uiso 1 1 calc R U
C39 C -0.2137(2) 0.0895(2) 0.73224(19) 0.0345(7) Uani 1 1 d . .
H39A H -0.1778 0.1005 0.7856 0.052 Uiso 1 1 calc R U
H39B H -0.2245 0.0133 0.7226 0.052 Uiso 1 1 calc R U
H39C H -0.2728 0.1263 0.7219 0.052 Uiso 1 1 calc R U
O5 O 0.71927(13) 0.57634(16) 0.81224(10) 0.0240(4) Uani 1 1 d . .
O6 O 0.58448(12) 0.74469(14) 0.82362(10) 0.0200(3) Uani 1 1 d . .
O8 O 0.43244(14) 1.07125(16) 0.75456(11) 0.0277(4) Uani 1 1 d . .
N2 N 0.71831(16) 0.53477(18) 0.93750(12) 0.0213(4) Uani 1 1 d . .
C66 C 0.51724(19) 0.9573(2) 1.19335(15) 0.0218(5) Uani 1 1 d . .
H66 H 0.4578 0.9295 1.1881 0.026 Uiso 1 1 calc R U
C61 C 0.52920(17) 0.84689(19) 1.08137(14) 0.0176(5) Uani 1 1 d . .
H61 H 0.4690 0.8200 1.0743 0.021 Uiso 1 1 calc R U
C60 C 0.57997(17) 0.81138(19) 1.03373(13) 0.0175(5) Uani 1 1 d . .
C63 C 0.65814(18) 0.9656(2) 1.15056(14) 0.0192(5) Uani 1 1 d . .
C62 C 0.56684(17) 0.92380(19) 1.14106(14) 0.0178(5) Uani 1 1 d . .
O7 O 0.3940(2) 0.9925(2) 0.85175(16) 0.0520(7) Uani 1 1 d . .
C46 C 0.52111(17) 0.8168(2) 0.84003(14) 0.0190(5) Uani 1 1 d . .
C44 C 0.53707(18) 0.7262(2) 0.97198(13) 0.0188(5) Uani 1 1 d . .
H44 H 0.4994 0.6771 0.9934 0.023 Uiso 1 1 calc R U
C43 C 0.66933(19) 0.5697(2) 0.99220(14) 0.0217(5) Uani 1 1 d . .
H43A H 0.7131 0.5958 1.0402 0.026 Uiso 1 1 calc R U
H43B H 0.6322 0.5113 1.0039 0.026 Uiso 1 1 calc R U
C55 C 0.47403(17) 0.7865(2) 0.64174(15) 0.0209(5) Uani 1 1 d . .
H55 H 0.4836 0.7387 0.6833 0.025 Uiso 1 1 calc R U
C65 C 0.67026(19) 0.8543(2) 1.04317(15) 0.0226(5) Uani 1 1 d . .
H65 H 0.7046 0.8313 1.0107 0.027 Uiso 1 1 calc R U
C41 C 0.62344(18) 0.6704(2) 0.88060(14) 0.0186(5) Uani 1 1 d . .
C51 C 0.48590(18) 0.9662(2) 0.59529(16) 0.0227(5) Uani 1 1 d . .
H51 H 0.5029 1.0386 0.6046 0.027 Uiso 1 1 calc R U
C49 C 0.55890(17) 0.9299(2) 0.73853(15) 0.0203(5) Uani 1 1 d . .
H49A H 0.5729 1.0066 0.7385 0.024 Uiso 1 1 calc R U
H49B H 0.6181 0.8910 0.7540 0.024 Uiso 1 1 calc R U
C72 C 0.7407(2) 0.2864(2) 1.01745(17) 0.0272(6) Uani 1 1 d . .
H72 H 0.7660 0.3191 1.0657 0.033 Uiso 1 1 calc R U
C69 C 0.6958(2) 1.0425(2) 1.21039(15) 0.0248(5) Uani 1 1 d . .
H69 H 0.7549 1.0720 1.2163 0.030 Uiso 1 1 calc R U
C40 C 0.69216(18) 0.5906(2) 0.86927(14) 0.0195(5) Uani 1 1 d . .
C47 C 0.50715(17) 0.9087(2) 0.79809(14) 0.0196(5) Uani 1 1 d . .
C68 C 0.6461(2) 1.0737(2) 1.25930(15) 0.0252(5) Uani 1 1 d . .
H68 H 0.6718 1.1241 1.2982 0.030 Uiso 1 1 calc R U
C53 C 0.41581(17) 0.8206(2) 0.50355(15) 0.0238(5) Uani 1 1 d . .
C78 C 0.3671(3) 1.2330(3) 0.6896(2) 0.0448(8) Uani 1 1 d . .
H78A H 0.4289 1.2617 0.6971 0.067 Uiso 1 1 calc R U
H78B H 0.3240 1.2914 0.6878 0.067 Uiso 1 1 calc R U
H78C H 0.3476 1.1933 0.6416 0.067 Uiso 1 1 calc R U
C45 C 0.47130(18) 0.7755(2) 0.89587(14) 0.0206(5) Uani 1 1 d . .
H45A H 0.4263 0.7207 0.8697 0.025 Uiso 1 1 calc R U
H45B H 0.4365 0.8349 0.9093 0.025 Uiso 1 1 calc R U
C48 C 0.43874(19) 0.9923(2) 0.80651(16) 0.0244(5) Uani 1 1 d . .
C52 C 0.44154(18) 0.9312(2) 0.51720(16) 0.0241(5) Uani 1 1 d . .
C76 C 0.7094(2) 0.2880(3) 0.87942(17) 0.0307(6) Uani 1 1 d . .
H76 H 0.7138 0.3215 0.8344 0.037 Uiso 1 1 calc R U
C56 C 0.4220(2) 1.0038(3) 0.45307(18) 0.0319(6) Uani 1 1 d . .
H56 H 0.4370 1.0769 0.4615 0.038 Uiso 1 1 calc R U
C64 C 0.70782(19) 0.9297(2) 1.09979(16) 0.0246(5) Uani 1 1 d . .
H64 H 0.7672 0.9578 1.1048 0.030 Uiso 1 1 calc R U
C59 C 0.3744(2) 0.7852(3) 0.42575(17) 0.0319(6) Uani 1 1 d . .
H59 H 0.3583 0.7126 0.4159 0.038 Uiso 1 1 calc R U
C67 C 0.5562(2) 1.0302(2) 1.25137(15) 0.0253(6) Uani 1 1 d . .
H67 H 0.5234 1.0510 1.2856 0.030 Uiso 1 1 calc R U
C57 C 0.3812(2) 0.9669(3) 0.37910(18) 0.0380(7) Uani 1 1 d . .
H57 H 0.3687 1.0150 0.3375 0.046 Uiso 1 1 calc R U
C50 C 0.50383(17) 0.8957(2) 0.65654(15) 0.0204(5) Uani 1 1 d . .
C70 C 0.78956(19) 0.4498(2) 0.95499(15) 0.0237(5) Uani 1 1 d . .
H70A H 0.8322 0.4614 1.0068 0.028 Uiso 1 1 calc R U
H70B H 0.8256 0.4543 0.9184 0.028 Uiso 1 1 calc R U
C73 C 0.6975(2) 0.1862(2) 1.0130(2) 0.0359(7) Uani 1 1 d . .
H73 H 0.6940 0.1523 1.0581 0.043 Uiso 1 1 calc R U
C71 C 0.74686(18) 0.3387(2) 0.95070(15) 0.0224(5) Uani 1 1 d . .
C77 C 0.3681(2) 1.1590(2) 0.75561(18) 0.0334(7) Uani 1 1 d . .
H77A H 0.3889 1.1978 0.8046 0.040 Uiso 1 1 calc R U
H77B H 0.3057 1.1307 0.7494 0.040 Uiso 1 1 calc R U
C58 C 0.3580(2) 0.8567(3) 0.36546(18) 0.0377(7) Uani 1 1 d . .
H58 H 0.3311 0.8323 0.3148 0.045 Uiso 1 1 calc R U
C54 C 0.43158(18) 0.7495(2) 0.56785(16) 0.0230(5) Uani 1 1 d . .
H54 H 0.4130 0.6774 0.5599 0.028 Uiso 1 1 calc R U
C74 C 0.6597(2) 0.1365(3) 0.9417(2) 0.0417(8) Uani 1 1 d . .
H74 H 0.6305 0.0693 0.9386 0.050 Uiso 1 1 calc R U
C42 C 0.60808(18) 0.6593(2) 0.94921(14) 0.0196(5) Uani 1 1 d . .
C75 C 0.6655(2) 0.1879(3) 0.8747(2) 0.0416(8) Uani 1 1 d . .
H75 H 0.6400 0.1551 0.8265 0.050 Uiso 1 1 calc R U
O9 O 0.10110(17) 0.95567(19) 0.83471(14) 0.0389(5) Uani 1 1 d . .
H9 H 0.1175 0.9012 0.8161 0.058 Uiso 1 1 calc R U
C79 C 0.0217(2) 0.9309(4) 0.8600(2) 0.0460(9) Uani 1 1 d . .
H79A H -0.0330 0.9247 0.8156 0.069 Uiso 1 1 calc R U
H79B H 0.0124 0.9876 0.8934 0.069 Uiso 1 1 calc R U
H79C H 0.0322 0.8635 0.8879 0.069 Uiso 1 1 calc R U
O10 O 0.06282(18) 1.1647(2) 0.77701(17) 0.0510(6) Uani 1 1 d . .
H10 H 0.0739 1.1044 0.7967 0.077 Uiso 1 1 calc R U
C80 C 0.1412(3) 1.2325(3) 0.8077(2) 0.0485(9) Uani 1 1 d . .
H80A H 0.1870 1.2191 0.7811 0.073 Uiso 1 1 calc R U
H80B H 0.1681 1.2178 0.8621 0.073 Uiso 1 1 calc R U
H80C H 0.1217 1.3070 0.8007 0.073 Uiso 1 1 calc R U

loop_
_atom_site_aniso_label
_atom_site_aniso_U_11
_atom_site_aniso_U_22
_atom_site_aniso_U_33
_atom_site_aniso_U_23
_atom_site_aniso_U_13
_atom_site_aniso_U_12
O4 0.0258(9) 0.0203(9) 0.0218(8) -0.0028(7) 0.0111(7) -0.0003(7)
O1 0.0288(10) 0.0250(9) 0.0245(9) -0.0058(7) 0.0088(8) 0.0030(7)
O2 0.0270(9) 0.0185(8) 0.0231(9) -0.0024(7) 0.0132(7) 0.0005(7)
O3 0.0380(11) 0.0311(10) 0.0238(9) -0.0098(8) 0.0163(8) -0.0106(9)
N1 0.0231(11) 0.0166(10) 0.0233(10) 0.0001(8) 0.0065(9) 0.0021(8)
C30 0.0193(12) 0.0224(12) 0.0261(13) 0.0003(10) 0.0115(10) 0.0008(9)
C26 0.0227(12) 0.0212(12) 0.0149(11) -0.0024(9) 0.0035(9) 0.0009(9)
C25 0.0161(11) 0.0235(12) 0.0196(12) 0.0001(10) 0.0044(9) 0.0012(9)
C8 0.0202(12) 0.0213(12) 0.0156(11) -0.0001(9) 0.0051(9) 0.0049(9)
C2 0.0198(12) 0.0169(11) 0.0218(12) 0.0022(9) 0.0070(10) 0.0049(9)
C28 0.0341(14) 0.0194(12) 0.0172(11) -0.0032(9) 0.0122(10) -0.0064(10)
C21 0.0219(12) 0.0147(10) 0.0182(11) 0.0021(9) 0.0097(10) 0.0020(9)
C16 0.0248(13) 0.0211(12) 0.0262(13) -0.0013(10) 0.0144(10) -0.0004(10)
C33 0.0227(13) 0.0224(12) 0.0268(13) -0.0048(10) 0.0081(10) -0.0031(10)
C7 0.0226(12) 0.0172(11) 0.0184(11) 0.0003(9) 0.0062(10) 0.0041(9)
C3 0.0184(12) 0.0166(12) 0.0196(12) 0.0030(9) 0.0060(9) 0.0057(9)
C34 0.0279(14) 0.0211(13) 0.0396(16) -0.0042(11) 0.0089(12) -0.0009(10)
C13 0.0247(13) 0.0271(13) 0.0229(13) -0.0025(10) 0.0142(11) 0.0017(10)
C14 0.0203(12) 0.0344(14) 0.0219(12) -0.0028(11) 0.0126(10) -0.0005(10)
C23 0.0214(12) 0.0150(11) 0.0168(11) 0.0015(9) 0.0081(9) -0.0023(9)
C27 0.0238(12) 0.0222(12) 0.0185(12) -0.0001(10) 0.0056(10) -0.0065(10)
C10 0.0193(12) 0.0209(12) 0.0227(12) -0.0012(10) 0.0094(10) 0.0029(9)
C32 0.0172(11) 0.0185(11) 0.0269(13) -0.0027(10) 0.0066(10) -0.0048(9)
C17 0.0320(14) 0.0327(15) 0.0264(13) 0.0007(11) 0.0128(11) 0.0033(12)
C9 0.0191(12) 0.0241(12) 0.0171(11) -0.0008(10) 0.0032(9) 0.0010(10)
C22 0.0152(11) 0.0187(11) 0.0184(11) 0.0037(9) 0.0042(9) -0.0013(9)
C24 0.0206(12) 0.0159(11) 0.0198(12) 0.0000(9) 0.0089(10) -0.0027(9)
C12 0.0242(13) 0.0222(12) 0.0223(12) -0.0070(10) 0.0117(10) -0.0006(10)
C20 0.0258(14) 0.0468(18) 0.0232(13) -0.0035(12) 0.0118(11) -0.0096(12)
C11 0.0185(11) 0.0254(12) 0.0214(12) -0.0042(10) 0.0116(10) 0.0018(9)
C29 0.0312(14) 0.0222(13) 0.0264(13) -0.0031(10) 0.0184(11) -0.0020(10)
C5 0.0200(12) 0.0182(11) 0.0180(11) 0.0001(9) 0.0067(9) 0.0029(9)
C15 0.0252(13) 0.0291(14) 0.0284(13) -0.0088(11) 0.0149(11) -0.0071(11)
C1 0.0166(11) 0.0187(11) 0.0228(12) 0.0009(9) 0.0051(9) 0.0073(9)
C6 0.0243(12) 0.0187(12) 0.0237(12) -0.0006(9) 0.0127(10) 0.0014(9)
C31 0.0206(12) 0.0203(12) 0.0322(14) -0.0013(10) 0.0046(11) 0.0002(10)
C37 0.0283(14) 0.0288(15) 0.0373(16) -0.0056(12) 0.0181(12) -0.0060(11)
C4 0.0253(13) 0.0190(12) 0.0217(12) 0.0025(9) 0.0083(10) 0.0027(10)
C36 0.0365(16) 0.0390(16) 0.0332(15) 0.0024(13) 0.0162(13) -0.0159(13)
C18 0.0286(14) 0.0421(16) 0.0276(14) 0.0083(12) 0.0133(12) 0.0051(12)
C38 0.0291(14) 0.0230(13) 0.0288(14) -0.0069(11) 0.0130(11) -0.0035(10)
C35 0.0323(15) 0.0200(13) 0.0412(17) 0.0072(11) 0.0033(13) -0.0069(11)
C19 0.0224(13) 0.059(2) 0.0208(13) 0.0079(13) 0.0077(11) 0.0000(13)
C39 0.0451(18) 0.0258(14) 0.0389(16) -0.0029(12) 0.0222(14) -0.0051(12)
O5 0.0286(10) 0.0273(9) 0.0182(9) 0.0008(7) 0.0103(7) 0.0042(8)
O6 0.0255(9) 0.0208(8) 0.0154(8) 0.0017(7) 0.0088(7) 0.0031(7)
O8 0.0318(10) 0.0216(9) 0.0276(10) 0.0001(8) 0.0056(8) 0.0053(8)
N2 0.0264(11) 0.0198(10) 0.0183(10) 0.0015(8) 0.0073(9) 0.0009(8)
C66 0.0238(13) 0.0219(12) 0.0201(12) -0.0010(10) 0.0070(10) 0.0019(10)
C61 0.0180(11) 0.0169(11) 0.0168(11) 0.0000(9) 0.0035(9) -0.0011(9)
C60 0.0234(12) 0.0153(11) 0.0132(10) 0.0006(9) 0.0046(9) -0.0009(9)
C63 0.0230(12) 0.0153(11) 0.0165(11) 0.0028(9) 0.0018(9) 0.0009(9)
C62 0.0217(12) 0.0157(11) 0.0147(11) 0.0026(9) 0.0034(9) 0.0025(9)
O7 0.0694(18) 0.0460(14) 0.0572(16) 0.0163(12) 0.0442(15) 0.0293(13)
C46 0.0187(11) 0.0219(12) 0.0156(11) -0.0050(9) 0.0038(9) -0.0022(9)
C44 0.0237(12) 0.0193(11) 0.0149(11) -0.0014(9) 0.0079(9) -0.0046(9)
C43 0.0279(13) 0.0209(12) 0.0171(11) 0.0007(9) 0.0082(10) -0.0014(10)
C55 0.0184(12) 0.0242(12) 0.0215(12) 0.0030(10) 0.0081(9) 0.0003(9)
C65 0.0257(13) 0.0223(12) 0.0229(12) -0.0027(10) 0.0120(10) -0.0030(10)
C41 0.0224(12) 0.0168(11) 0.0164(11) -0.0019(9) 0.0057(9) -0.0031(9)
C51 0.0222(12) 0.0209(12) 0.0262(13) 0.0028(10) 0.0092(10) 0.0004(10)
C49 0.0197(12) 0.0185(11) 0.0230(12) 0.0006(9) 0.0067(10) -0.0012(9)
C72 0.0249(13) 0.0296(14) 0.0279(13) 0.0079(11) 0.0089(11) 0.0081(10)
C69 0.0259(13) 0.0202(12) 0.0226(13) -0.0009(10) -0.0016(10) -0.0022(10)
C40 0.0213(12) 0.0180(11) 0.0185(12) -0.0014(9) 0.0052(10) -0.0021(9)
C47 0.0199(12) 0.0204(12) 0.0176(11) -0.0028(9) 0.0042(9) -0.0016(9)
C68 0.0354(15) 0.0171(12) 0.0160(11) -0.0034(9) -0.0031(10) 0.0007(10)
C53 0.0155(11) 0.0326(14) 0.0238(13) 0.0003(11) 0.0063(10) 0.0020(10)
C78 0.057(2) 0.0268(15) 0.0380(17) 0.0022(13) -0.0059(15) 0.0111(14)
C45 0.0220(12) 0.0236(12) 0.0165(11) -0.0042(9) 0.0063(10) -0.0035(9)
C48 0.0236(13) 0.0228(12) 0.0257(13) -0.0039(10) 0.0058(10) 0.0009(10)
C52 0.0185(12) 0.0315(14) 0.0231(13) 0.0044(10) 0.0076(10) 0.0050(10)
C76 0.0329(15) 0.0355(16) 0.0274(14) -0.0056(11) 0.0146(12) 0.0031(12)
C56 0.0316(15) 0.0335(15) 0.0305(15) 0.0098(12) 0.0092(12) 0.0011(12)
C64 0.0226(12) 0.0246(13) 0.0276(13) -0.0011(10) 0.0091(11) -0.0057(10)
C59 0.0247(14) 0.0416(17) 0.0282(14) -0.0054(12) 0.0062(11) -0.0018(12)
C67 0.0344(15) 0.0230(13) 0.0181(12) -0.0012(10) 0.0073(11) 0.0060(11)
C57 0.0335(16) 0.055(2) 0.0247(14) 0.0160(14) 0.0067(12) 0.0075(14)
C50 0.0169(11) 0.0240(13) 0.0226(12) 0.0016(10) 0.0094(10) 0.0017(9)
C70 0.0237(13) 0.0248(13) 0.0219(12) 0.0049(10) 0.0056(10) 0.0045(10)
C73 0.0287(15) 0.0277(15) 0.056(2) 0.0148(14) 0.0197(14) 0.0103(12)
C71 0.0192(12) 0.0237(13) 0.0252(13) 0.0018(10) 0.0081(10) 0.0073(10)
C77 0.0330(15) 0.0242(14) 0.0353(16) -0.0070(12) -0.0016(12) 0.0082(12)
C58 0.0316(16) 0.055(2) 0.0219(14) -0.0024(13) 0.0015(12) 0.0020(14)
C54 0.0195(12) 0.0227(12) 0.0284(13) -0.0016(10) 0.0095(10) -0.0017(10)
C74 0.0339(16) 0.0217(14) 0.077(3) -0.0042(15) 0.0286(17) 0.0026(12)
C42 0.0255(13) 0.0176(11) 0.0160(11) -0.0021(9) 0.0065(10) -0.0038(9)
C75 0.0375(17) 0.0407(18) 0.0501(19) -0.0241(15) 0.0184(15) -0.0043(14)
O9 0.0470(13) 0.0327(11) 0.0429(12) -0.0094(10) 0.0224(11) 0.0018(10)
C79 0.0355(17) 0.068(2) 0.0356(17) -0.0200(16) 0.0121(14) -0.0092(16)
O10 0.0424(14) 0.0538(16) 0.0516(15) -0.0115(13) 0.0061(12) 0.0038(12)
C80 0.0401(19) 0.053(2) 0.054(2) -0.0112(18) 0.0174(16) 0.0013(16)

loop_
_atom_type_symbol
_atom_type_description
_atom_type_scat_dispersion_real
_atom_type_scat_dispersion_imag
_atom_type_scat_source
C C 0.0181 0.0091 'International Tables Vol C Tables 4.2.6.8 and 6.1.1.4'
H H 0.0000 0.0000 'International Tables Vol C Tables 4.2.6.8 and 6.1.1.4'
N N 0.0311 0.0180 'International Tables Vol C Tables 4.2.6.8 and 6.1.1.4'
O O 0.0492 0.0322 'International Tables Vol C Tables 4.2.6.8 and 6.1.1.4'

loop_
_geom_angle_atom_site_label_1
_geom_angle_atom_site_label_2
_geom_angle_atom_site_label_3
_geom_angle
C9 O4 C38 114.03(19)
C2 O2 C7 116.13(19)
C1 N1 C31 124.2(2)
C1 N1 C4 112.6(2)
C4 N1 C31 122.4(2)
C24 C30 H30 119.5
C29 C30 H30 119.5
C29 C30 C24 121.0(2)
C25 C26 H26 119.4
C25 C26 C21 121.2(2)
C21 C26 H26 119.4
C26 C25 H25 119.7
C26 C25 C24 120.5(2)
C24 C25 H25 119.7
C7 C8 C10 120.4(2)
C7 C8 C9 120.1(2)
C9 C8 C10 119.5(2)
O2 C2 C1 120.7(2)
C3 C2 O2 127.9(2)
C3 C2 C1 111.4(2)
C27 C28 H28 119.8
C27 C28 C29 120.5(2)
C29 C28 H28 119.8
C26 C21 C5 120.5(2)
C22 C21 C26 119.0(2)
C22 C21 C5 120.2(2)
C11 C16 H16 119.6
C15 C16 H16 119.6
C15 C16 C11 120.8(2)
C34 C33 H33 119.7
C34 C33 C32 120.6(3)
C32 C33 H33 119.7
O2 C7 C6 115.1(2)
C8 C7 O2 115.4(2)
C8 C7 C6 129.1(2)
C2 C3 C5 120.9(2)
C2 C3 C4 108.0(2)
C5 C3 C4 131.1(2)
C33 C34 H34 120.0
C35 C34 C33 120.1(3)
C35 C34 H34 120.0
C14 C13 C17 118.6(3)
C14 C13 C12 119.5(2)
C12 C13 C17 121.9(3)
C13 C14 C20 119.0(3)
C13 C14 C15 118.3(2)
C15 C14 C20 122.6(3)
C27 C23 C22 122.3(2)
C27 C23 C24 118.9(2)
C22 C23 C24 118.7(2)
C28 C27 C23 120.6(2)
C28 C27 H27 119.7
C23 C27 H27 119.7
C8 C10 H10A 109.1
C8 C10 H10B 109.1
H10A C10 H10B 107.8
C11 C10 C8 112.6(2)
C11 C10 H10A 109.1
C11 C10 H10B 109.1
C33 C32 C31 119.6(2)
C37 C32 C33 119.1(3)
C37 C32 C31 121.3(2)
C13 C17 H17 119.6
C18 C17 C13 120.8(3)
C18 C17 H17 119.6
O4 C9 C8 112.1(2)
O3 C9 O4 121.8(2)
O3 C9 C8 126.0(2)
C21 C22 C23 121.7(2)
C21 C22 H22 119.2
C23 C22 H22 119.2
C30 C24 C25 122.3(2)
C30 C24 C23 118.8(2)
C25 C24 C23 118.9(2)
C13 C12 H12 119.2
C11 C12 C13 121.5(2)
C11 C12 H12 119.2
C14 C20 H20 119.5
C19 C20 C14 121.0(3)
C19 C20 H20 119.5
C16 C11 C10 119.8(2)
C12 C11 C16 118.9(2)
C12 C11 C10 121.3(2)
C30 C29 C28 120.3(2)
C30 C29 H29 119.9
C28 C29 H29 119.9
C21 C5 H5 108.8
C21 C5 C6 108.62(19)
C3 C5 C21 116.0(2)
C3 C5 H5 108.8
C3 C5 C6 105.49(19)
C6 C5 H5 108.8
C16 C15 C14 121.0(2)
C16 C15 H15 119.5
C14 C15 H15 119.5
O1 C1 N1 127.6(2)
O1 C1 C2 127.6(2)
N1 C1 C2 104.7(2)
C7 C6 C5 114.2(2)
C7 C6 H6A 108.7
C7 C6 H6B 108.7
C5 C6 H6A 108.7
C5 C6 H6B 108.7
H6A C6 H6B 107.6
N1 C31 C32 114.0(2)
N1 C31 H31A 108.8
N1 C31 H31B 108.8
C32 C31 H31A 108.8
C32 C31 H31B 108.8
H31A C31 H31B 107.6
C32 C37 H37 119.9
C36 C37 C32 120.2(3)
C36 C37 H37 119.9
N1 C4 C3 103.0(2)
N1 C4 H4A 111.2
N1 C4 H4B 111.2
C3 C4 H4A 111.2
C3 C4 H4B 111.2
H4A C4 H4B 109.1
C37 C36 H36 120.1
C37 C36 C35 119.9(3)
C35 C36 H36 120.1
C17 C18 H18 119.8
C17 C18 C19 120.4(3)
C19 C18 H18 119.8
O4 C38 H38A 110.2
O4 C38 H38B 110.2
O4 C38 C39 107.4(2)
H38A C38 H38B 108.5
C39 C38 H38A 110.2
C39 C38 H38B 110.2
C34 C35 C36 120.1(3)
C34 C35 H35 120.0
C36 C35 H35 120.0
C20 C19 C18 120.2(3)
C20 C19 H19 119.9
C18 C19 H19 119.9
C38 C39 H39A 109.5
C38 C39 H39B 109.5
C38 C39 H39C 109.5
H39A C39 H39B 109.5
H39A C39 H39C 109.5
H39B C39 H39C 109.5
C41 O6 C46 115.58(18)
C48 O8 C77 116.3(2)
C43 N2 C70 123.2(2)
C40 N2 C43 113.3(2)
C40 N2 C70 123.5(2)
C62 C66 H66 119.7
C67 C66 H66 119.7
C67 C66 C62 120.7(2)
C60 C61 H61 119.4
C60 C61 C62 121.3(2)
C62 C61 H61 119.4
C61 C60 C44 119.0(2)
C61 C60 C65 119.3(2)
C65 C60 C44 121.7(2)
C62 C63 C69 118.9(2)
C64 C63 C62 118.7(2)
C64 C63 C69 122.4(2)
C61 C62 C66 122.0(2)
C61 C62 C63 118.9(2)
C63 C62 C66 119.0(2)
O6 C46 C45 115.3(2)
C47 C46 O6 114.9(2)
C47 C46 C45 129.5(2)
C60 C44 H44 107.7
C60 C44 C45 113.0(2)
C45 C44 H44 107.7
C42 C44 C60 113.8(2)
C42 C44 H44 107.7
C42 C44 C45 106.70(19)
N2 C43 H43A 111.2
N2 C43 H43B 111.2
N2 C43 C42 102.8(2)
H43A C43 H43B 109.1
C42 C43 H43A 111.2
C42 C43 H43B 111.2
C50 C55 H55 119.1
C54 C55 H55 119.1
C54 C55 C50 121.8(2)
C60 C65 H65 119.7
C64 C65 C60 120.6(2)
C64 C65 H65 119.7
O6 C41 C40 119.9(2)
C42 C41 O6 127.8(2)
C42 C41 C40 112.3(2)
C52 C51 H51 119.2
C50 C51 H51 119.2
C50 C51 C52 121.6(2)
H49A C49 H49B 107.7
C47 C49 H49A 108.9
C47 C49 H49B 108.9
C50 C49 H49A 108.9
C50 C49 H49B 108.9
C50 C49 C47 113.4(2)
C73 C72 H72 119.6
C73 C72 C71 120.9(3)
C71 C72 H72 119.6
C63 C69 H69 119.7
C68 C69 C63 120.7(3)
C68 C69 H69 119.7
O5 C40 N2 127.5(2)
O5 C40 C41 128.9(2)
N2 C40 C41 103.6(2)
C46 C47 C49 121.0(2)
C46 C47 C48 121.5(2)
C48 C47 C49 117.4(2)
C69 C68 H68 119.7
C69 C68 C67 120.7(2)
C67 C68 H68 119.7
C52 C53 C59 118.8(3)
C54 C53 C52 118.9(2)
C54 C53 C59 122.3(3)
H78A C78 H78B 109.5
H78A C78 H78C 109.5
H78B C78 H78C 109.5
C77 C78 H78A 109.5
C77 C78 H78B 109.5
C77 C78 H78C 109.5
C46 C45 C44 114.5(2)
C46 C45 H45A 108.6
C46 C45 H45B 108.6
C44 C45 H45A 108.6
C44 C45 H45B 108.6
H45A C45 H45B 107.6
O8 C48 C47 109.9(2)
O7 C48 O8 122.6(3)
O7 C48 C47 127.5(3)
C53 C52 C51 118.8(2)
C53 C52 C56 119.1(3)
C56 C52 C51 122.1(3)
C71 C76 H76 119.7
C71 C76 C75 120.7(3)
C75 C76 H76 119.7
C52 C56 H56 119.8
C57 C56 C52 120.4(3)
C57 C56 H56 119.8
C63 C64 H64 119.4
C65 C64 C63 121.2(2)
C65 C64 H64 119.4
C53 C59 H59 119.7
C58 C59 C53 120.6(3)
C58 C59 H59 119.7
C66 C67 C68 120.0(2)
C66 C67 H67 120.0
C68 C67 H67 120.0
C56 C57 H57 119.8
C56 C57 C58 120.5(3)
C58 C57 H57 119.8
C55 C50 C49 119.6(2)
C51 C50 C55 118.5(2)
C51 C50 C49 121.8(2)
N2 C70 H70A 109.2
N2 C70 H70B 109.2
N2 C70 C71 111.9(2)
H70A C70 H70B 107.9
C71 C70 H70A 109.2
C71 C70 H70B 109.2
C72 C73 H73 119.9
C74 C73 C72 120.3(3)
C74 C73 H73 119.9
C72 C71 C70 120.9(2)
C76 C71 C72 118.6(3)
C76 C71 C70 120.4(2)
O8 C77 C78 107.1(3)
O8 C77 H77A 110.3
O8 C77 H77B 110.3
C78 C77 H77A 110.3
C78 C77 H77B 110.3
H77A C77 H77B 108.5
C59 C58 C57 120.7(3)
C59 C58 H58 119.7
C57 C58 H58 119.7
C55 C54 C53 120.3(2)
C55 C54 H54 119.8
C53 C54 H54 119.8
C73 C74 H74 120.3
C73 C74 C75 119.3(3)
C75 C74 H74 120.3
C44 C42 C43 129.8(2)
C41 C42 C44 122.1(2)
C41 C42 C43 108.0(2)
C76 C75 C74 120.2(3)
C76 C75 H75 119.9
C74 C75 H75 119.9
C79 O9 H9 109.5
O9 C79 H79A 109.5
O9 C79 H79B 109.5
O9 C79 H79C 109.5
H79A C79 H79B 109.5
H79A C79 H79C 109.5
H79B C79 H79C 109.5
C80 O10 H10 109.5
O10 C80 H80A 109.5
O10 C80 H80B 109.5
O10 C80 H80C 109.5
H80A C80 H80B 109.5
H80A C80 H80C 109.5
H80B C80 H80C 109.5

loop_
_geom_bond_atom_site_label_1
_geom_bond_atom_site_label_2
_geom_bond_distance
O4 C9 1.339(3)
O4 C38 1.455(3)
O1 C1 1.230(3)
O2 C2 1.368(3)
O2 C7 1.395(3)
O3 C9 1.212(3)
N1 C1 1.354(3)
N1 C31 1.462(3)
N1 C4 1.457(3)
C30 H30 0.9300
C30 C24 1.419(3)
C30 C29 1.365(4)
C26 H26 0.9300
C26 C25 1.369(4)
C26 C21 1.420(4)
C25 H25 0.9300
C25 C24 1.420(3)
C8 C7 1.341(4)
C8 C10 1.526(3)
C8 C9 1.490(4)
C2 C3 1.334(3)
C2 C1 1.479(4)
C28 H28 0.9300
C28 C27 1.372(4)
C28 C29 1.409(4)
C21 C22 1.367(4)
C21 C5 1.514(3)
C16 H16 0.9300
C16 C11 1.426(4)
C16 C15 1.367(4)
C33 H33 0.9300
C33 C34 1.383(4)
C33 C32 1.393(4)
C7 C6 1.506(3)
C3 C5 1.493(3)
C3 C4 1.497(3)
C34 H34 0.9300
C34 C35 1.380(4)
C13 C14 1.415(4)
C13 C17 1.422(4)
C13 C12 1.417(4)
C14 C20 1.423(4)
C14 C15 1.421(4)
C23 C27 1.418(3)
C23 C22 1.422(3)
C23 C24 1.423(3)
C27 H27 0.9300
C10 H10A 0.9700
C10 H10B 0.9700
C10 C11 1.521(4)
C32 C31 1.512(4)
C32 C37 1.393(4)
C17 H17 0.9300
C17 C18 1.370(4)
C22 H22 0.9300
C12 H12 0.9300
C12 C11 1.367(4)
C20 H20 0.9300
C20 C19 1.361(5)
C29 H29 0.9300
C5 H5 0.9800
C5 C6 1.546(3)
C15 H15 0.9300
C6 H6A 0.9700
C6 H6B 0.9700
C31 H31A 0.9700
C31 H31B 0.9700
C37 H37 0.9300
C37 C36 1.390(5)
C4 H4A 0.9700
C4 H4B 0.9700
C36 H36 0.9300
C36 C35 1.391(5)
C18 H18 0.9300
C18 C19 1.408(5)
C38 H38A 0.9700
C38 H38B 0.9700
C38 C39 1.505(4)
C35 H35 0.9300
C19 H19 0.9300
C39 H39A 0.9600
C39 H39B 0.9600
C39 H39C 0.9600
O5 C40 1.224(3)
O6 C46 1.393(3)
O6 C41 1.369(3)
O8 C48 1.335(3)
O8 C77 1.451(3)
N2 C43 1.456(3)
N2 C40 1.360(3)
N2 C70 1.459(3)
C66 H66 0.9300
C66 C62 1.422(3)
C66 C67 1.369(4)
C61 H61 0.9300
C61 C60 1.375(3)
C61 C62 1.418(3)
C60 C44 1.525(3)
C60 C65 1.410(4)
C63 C62 1.419(4)
C63 C69 1.420(4)
C63 C64 1.410(4)
O7 C48 1.198(4)
C46 C47 1.343(4)
C46 C45 1.507(3)
C44 H44 0.9800
C44 C45 1.552(3)
C44 C42 1.494(3)
C43 H43A 0.9700
C43 H43B 0.9700
C43 C42 1.494(4)
C55 H55 0.9300
C55 C50 1.419(4)
C55 C54 1.370(4)
C65 H65 0.9300
C65 C64 1.370(4)
C41 C40 1.479(3)
C41 C42 1.330(3)
C51 H51 0.9300
C51 C52 1.431(4)
C51 C50 1.367(4)
C49 H49A 0.9700
C49 H49B 0.9700
C49 C47 1.520(3)
C49 C50 1.520(4)
C72 H72 0.9300
C72 C73 1.385(4)
C72 C71 1.391(4)
C69 H69 0.9300
C69 C68 1.365(4)
C47 C48 1.490(4)
C68 H68 0.9300
C68 C67 1.413(4)
C53 C52 1.420(4)
C53 C59 1.421(4)
C53 C54 1.415(4)
C78 H78A 0.9600
C78 H78B 0.9600
C78 H78C 0.9600
C78 C77 1.495(5)
C45 H45A 0.9700
C45 H45B 0.9700
C52 C56 1.422(4)
C76 H76 0.9300
C76 C71 1.387(4)
C76 C75 1.389(5)
C56 H56 0.9300
C56 C57 1.367(5)
C64 H64 0.9300
C59 H59 0.9300
C59 C58 1.363(5)
C67 H67 0.9300
C57 H57 0.9300
C57 C58 1.407(5)
C70 H70A 0.9700
C70 H70B 0.9700
C70 C71 1.504(4)
C73 H73 0.9300
C73 C74 1.383(5)
C77 H77A 0.9700
C77 H77B 0.9700
C58 H58 0.9300
C54 H54 0.9300
C74 H74 0.9300
C74 C75 1.390(5)
C75 H75 0.9300
O9 H9 0.8200
O9 C79 1.424(4)
C79 H79A 0.9600
C79 H79B 0.9600
C79 H79C 0.9600
O10 H10 0.8200
O10 C80 1.410(5)
C80 H80A 0.9600
C80 H80B 0.9600
C80 H80C 0.9600

loop_
_geom_torsion_atom_site_label_1
_geom_torsion_atom_site_label_2
_geom_torsion_atom_site_label_3
_geom_torsion_atom_site_label_4
_geom_torsion
O2 C2 C3 C5 -3.0(4)
O2 C2 C3 C4 177.9(2)
O2 C2 C1 O1 2.5(4)
O2 C2 C1 N1 -179.2(2)
O2 C7 C6 C5 -48.6(3)
C26 C25 C24 C30 -177.5(2)
C26 C25 C24 C23 1.1(4)
C26 C21 C22 C23 1.1(4)
C26 C21 C5 C3 44.6(3)
C26 C21 C5 C6 -73.9(3)
C25 C26 C21 C22 -0.1(4)
C25 C26 C21 C5 174.2(2)
C8 C7 C6 C5 138.7(3)
C8 C10 C11 C16 104.0(3)
C8 C10 C11 C12 -75.6(3)
C2 O2 C7 C8 -167.5(2)
C2 O2 C7 C6 18.8(3)
C2 C3 C5 C21 -145.1(2)
C2 C3 C5 C6 -24.9(3)
C2 C3 C4 N1 3.3(3)
C21 C26 C25 C24 -1.0(4)
C21 C5 C6 C7 173.6(2)
C33 C34 C35 C36 1.5(4)
C33 C32 C31 N1 89.2(3)
C33 C32 C37 C36 1.7(4)
C7 O2 C2 C3 7.5(4)
C7 O2 C2 C1 -171.3(2)
C7 C8 C10 C11 -76.6(3)
C7 C8 C9 O4 161.8(2)
C7 C8 C9 O3 -18.4(4)
C3 C2 C1 O1 -176.5(2)
C3 C2 C1 N1 1.8(3)
C3 C5 C6 C7 48.6(3)
C34 C33 C32 C31 177.4(2)
C34 C33 C32 C37 -1.7(4)
C13 C14 C20 C19 0.0(4)
C13 C14 C15 C16 -1.6(4)
C13 C17 C18 C19 0.5(4)
C13 C12 C11 C16 -1.8(4)
C13 C12 C11 C10 177.8(2)
C14 C13 C17 C18 -1.1(4)
C14 C13 C12 C11 1.2(4)
C14 C20 C19 C18 -0.6(4)
C27 C28 C29 C30 0.3(4)
C27 C23 C22 C21 176.7(2)
C27 C23 C24 C30 0.8(3)
C27 C23 C24 C25 -177.9(2)
C10 C8 C7 O2 1.0(3)
C10 C8 C7 C6 173.6(2)
C10 C8 C9 O4 -15.7(3)
C10 C8 C9 O3 164.0(3)
C32 C33 C34 C35 0.1(4)
C32 C37 C36 C35 -0.2(4)
C17 C13 C14 C20 0.9(4)
C17 C13 C14 C15 179.6(2)
C17 C13 C12 C11 -177.8(2)
C17 C18 C19 C20 0.3(4)
C9 O4 C38 C39 -176.8(2)
C9 C8 C7 O2 -176.5(2)
C9 C8 C7 C6 -3.9(4)
C9 C8 C10 C11 100.9(3)
C22 C21 C5 C3 -141.2(2)
C22 C21 C5 C6 100.3(3)
C22 C23 C27 C28 -178.6(2)
C22 C23 C24 C30 178.4(2)
C22 C23 C24 C25 -0.2(3)
C24 C30 C29 C28 -0.5(4)
C24 C23 C27 C28 -1.0(4)
C24 C23 C22 C21 -0.9(3)
C12 C13 C14 C20 -178.2(2)
C12 C13 C14 C15 0.5(4)
C12 C13 C17 C18 178.0(2)
C20 C14 C15 C16 177.1(2)
C11 C16 C15 C14 1.0(4)
C29 C30 C24 C25 178.6(2)
C29 C30 C24 C23 0.0(4)
C29 C28 C27 C23 0.5(4)
C5 C21 C22 C23 -173.2(2)
C5 C3 C4 N1 -175.7(2)
C15 C16 C11 C10 -178.9(2)
C15 C16 C11 C12 0.7(4)
C15 C14 C20 C19 -178.7(3)
C1 N1 C31 C32 -114.7(3)
C1 N1 C4 C3 -2.3(3)
C1 C2 C3 C5 175.9(2)
C1 C2 C3 C4 -3.2(3)
C31 N1 C1 O1 8.6(4)
C31 N1 C1 C2 -169.7(2)
C31 N1 C4 C3 168.1(2)
C31 C32 C37 C36 -177.4(3)
C37 C32 C31 N1 -91.7(3)
C37 C36 C35 C34 -1.4(5)
C4 N1 C1 O1 178.8(2)
C4 N1 C1 C2 0.5(3)
C4 N1 C31 C32 76.0(3)
C4 C3 C5 C21 33.8(4)
C4 C3 C5 C6 154.1(3)
C38 O4 C9 O3 7.7(3)
C38 O4 C9 C8 -172.6(2)
O6 C46 C47 C49 -0.7(3)
O6 C46 C47 C48 177.6(2)
O6 C46 C45 C44 49.9(3)
O6 C41 C40 O5 -3.2(4)
O6 C41 C40 N2 177.4(2)
O6 C41 C42 C44 4.4(4)
O6 C41 C42 C43 -177.9(2)
N2 C43 C42 C44 177.1(2)
N2 C43 C42 C41 -0.3(3)
N2 C70 C71 C72 -96.9(3)
N2 C70 C71 C76 80.6(3)
C61 C60 C44 C45 84.0(3)
C61 C60 C44 C42 -154.1(2)
C61 C60 C65 C64 0.8(4)
C60 C61 C62 C66 -176.8(2)
C60 C61 C62 C63 0.9(4)
C60 C44 C45 C46 83.7(3)
C60 C44 C42 C43 74.7(3)
C60 C44 C42 C41 -108.1(3)
C60 C65 C64 C63 0.7(4)
C63 C69 C68 C67 -0.1(4)
C62 C66 C67 C68 0.6(4)
C62 C61 C60 C44 178.3(2)
C62 C61 C60 C65 -1.6(4)
C62 C63 C69 C68 1.7(4)
C62 C63 C64 C65 -1.4(4)
C46 O6 C41 C40 -179.5(2)
C46 O6 C41 C42 -0.1(4)
C46 C47 C48 O8 -175.2(2)
C46 C47 C48 O7 4.5(5)
C44 C60 C65 C64 -179.1(2)
C43 N2 C40 O5 -177.5(3)
C43 N2 C40 C41 1.9(3)
C43 N2 C70 C71 75.8(3)
C65 C60 C44 C45 -96.1(3)
C65 C60 C44 C42 25.8(3)
C41 O6 C46 C47 159.1(2)
C41 O6 C46 C45 -26.9(3)
C51 C52 C56 C57 178.7(3)
C49 C47 C48 O8 3.2(3)
C49 C47 C48 O7 -177.1(3)
C72 C73 C74 C75 0.1(5)
C69 C63 C62 C66 -2.2(3)
C69 C63 C62 C61 -180.0(2)
C69 C63 C64 C65 179.2(3)
C69 C68 C67 C66 -1.1(4)
C40 N2 C43 C42 -1.1(3)
C40 N2 C70 C71 -105.4(3)
C40 C41 C42 C44 -176.2(2)
C40 C41 C42 C43 1.6(3)
C47 C46 C45 C44 -137.1(3)
C47 C49 C50 C55 -58.0(3)
C47 C49 C50 C51 125.4(3)
C53 C52 C56 C57 -1.7(4)
C53 C59 C58 C57 -0.4(5)
C45 C46 C47 C49 -173.7(2)
C45 C46 C47 C48 4.7(4)
C45 C44 C42 C43 -160.0(2)
C45 C44 C42 C41 17.2(3)
C48 O8 C77 C78 -175.9(2)
C52 C51 C50 C55 -2.5(4)
C52 C51 C50 C49 174.2(2)
C52 C53 C59 C58 -1.3(4)
C52 C53 C54 C55 -2.3(4)
C52 C56 C57 C58 0.0(5)
C56 C57 C58 C59 1.0(5)
C64 C63 C62 C66 178.3(2)
C64 C63 C62 C61 0.5(3)
C64 C63 C69 C68 -178.8(2)
C59 C53 C52 C51 -178.1(2)
C59 C53 C52 C56 2.3(4)
C59 C53 C54 C55 178.3(2)
C67 C66 C62 C61 178.7(2)
C67 C66 C62 C63 1.0(4)
C50 C55 C54 C53 -0.3(4)
C50 C51 C52 C53 0.0(4)
C50 C51 C52 C56 179.6(3)
C50 C49 C47 C46 94.1(3)
C50 C49 C47 C48 -84.3(3)
C70 N2 C43 C42 177.8(2)
C70 N2 C40 O5 3.6(4)
C70 N2 C40 C41 -176.9(2)
C73 C72 C71 C76 -0.5(4)
C73 C72 C71 C70 177.0(2)
C73 C74 C75 C76 0.3(5)
C71 C72 C73 C74 0.0(4)
C71 C76 C75 C74 -0.8(5)
C77 O8 C48 O7 0.3(4)
C77 O8 C48 C47 180.0(2)
C54 C55 C50 C51 2.7(4)
C54 C55 C50 C49 -174.1(2)
C54 C53 C52 C51 2.4(4)
C54 C53 C52 C56 -177.2(2)
C54 C53 C59 C58 178.2(3)
C42 C44 C45 C46 -42.1(3)
C42 C41 C40 O5 177.3(3)
C42 C41 C40 N2 -2.2(3)
C75 C76 C71 C72 0.9(4)
C75 C76 C71 C70 -176.6(3)
